data_4105230
loop_
_publ_author_name
'Derek M. Dalton'
'Kevin M. Oberg'
'Robert T. Yu'
'Ernest E. Lee'
'St\'ephane Perreault'
'Mark Emil Oinen'
'Melissa L. Pease'
'Guillaume Malik'
'Tomislav Rovis'

_publ_section_title
;
 Enantioselective Rhodium-Catalyzed [2 + 2 + 2] Cycloadditions of Terminal
 Alkynes and Alkenyl Isocyanates: Mechanistic Insights Lead to a Unified
 Model that Rationalizes Product Selectivity
;
_journal_name_full 'Journal of the American Chemical Society'
_journal_page_first 15717
_journal_page_last 15728
_journal_paper_doi 10.1021/ja905065j
_journal_volume 131
_journal_year 2009
_chemical_absolute_configuration syn
_chemical_formula_sum 'C36 H46 Cl N O2 P Rh Si2'
_chemical_formula_weight 750.25
_chemical_name_systematic
;

 ?

;
_space_group_IT_number 19
_symmetry_cell_setting orthorhombic
_symmetry_space_group_name_Hall 'P 2ac 2ab'
_symmetry_space_group_name_H-M 'P 21 21 21'
_atom_sites_solution_hydrogens geom
_atom_sites_solution_primary direct
_atom_sites_solution_secondary difmap
_audit_creation_method SHELXL-97
_cell_angle_alpha 90.00
_cell_angle_beta 90.00
_cell_angle_gamma 90.00
_cell_formula_units_Z 4
_cell_length_a 11.2417(5)
_cell_length_b 14.6792(6)
_cell_length_c 21.3614(9)
_cell_measurement_reflns_used 9887
_cell_measurement_temperature 296(2)
_cell_measurement_theta_max 33.07
_cell_measurement_theta_min 2.47
_cell_volume 3525.0(3)
_computing_cell_refinement 'APEX2 (Bruker, 2009)'
_computing_data_collection 'APEX2 (Bruker, 2009)'
_computing_data_reduction 'APEX2 (Bruker, 2009)'
_computing_molecular_graphics 'APEX2 (Bruker, 2009)'
_computing_publication_material 'APEX2 (Bruker, 2009)'
_computing_structure_refinement 'XL (Sheldrick, 2008)'
_computing_structure_solution 'XS (Sheldrick, 2008)'
_diffrn_ambient_temperature 296(2)
_diffrn_measured_fraction_theta_full 0.998
_diffrn_measured_fraction_theta_max 0.998
_diffrn_measurement_device_type 'CCD area detector'
_diffrn_measurement_method 'phi and omega scans'
_diffrn_radiation_monochromator graphite
_diffrn_radiation_source 'fine-focus sealed tube'
_diffrn_radiation_type MoK\a
_diffrn_radiation_wavelength 0.71073
_diffrn_reflns_av_R_equivalents 0.0581
_diffrn_reflns_av_sigmaI/netI 0.0877
_diffrn_reflns_limit_h_max 9
_diffrn_reflns_limit_h_min -17
_diffrn_reflns_limit_k_max 13
_diffrn_reflns_limit_k_min -22
_diffrn_reflns_limit_l_max 32
_diffrn_reflns_limit_l_min -32
_diffrn_reflns_number 31400
_diffrn_reflns_theta_full 33.27
_diffrn_reflns_theta_max 33.27
_diffrn_reflns_theta_min 1.68
_exptl_absorpt_coefficient_mu 0.706
_exptl_absorpt_correction_T_max 0.9535
_exptl_absorpt_correction_T_min 0.8516
_exptl_absorpt_correction_type multi-scan
_exptl_absorpt_process_details 'Sheldrick, G. M. (2008) SADABS. University of G\"ottingen, Germany.'
_exptl_crystal_colour yellow
_exptl_crystal_density_diffrn 1.414
_exptl_crystal_density_meas ?
_exptl_crystal_description prismic
_exptl_crystal_F_000 1560
_exptl_crystal_size_max 0.23
_exptl_crystal_size_mid 0.09
_exptl_crystal_size_min 0.07
_refine_diff_density_max 0.606
_refine_diff_density_min -0.511
_refine_diff_density_rms 0.118
_refine_ls_abs_structure_details 'Flack H D (1983), Acta Cryst. A39, 876-881'
_refine_ls_abs_structure_Flack -0.02(2)
_refine_ls_extinction_method none
_refine_ls_goodness_of_fit_ref 0.996
_refine_ls_hydrogen_treatment mixed
_refine_ls_matrix_type full
_refine_ls_number_parameters 422
_refine_ls_number_reflns 12869
_refine_ls_number_restraints 0
_refine_ls_restrained_S_all 0.996
_refine_ls_R_factor_all NaN
_refine_ls_R_factor_gt 0.0453
_refine_ls_shift/su_max 0.002
_refine_ls_shift/su_mean 0.000
_refine_ls_structure_factor_coef Fsqd
_refine_ls_weighting_details 'calc w=1/[\s^2^(Fo^2^)+(0.0402P)^2^+0.0000P] where P=(Fo^2^+2Fc^2^)/3'
_refine_ls_weighting_scheme calc
_refine_ls_wR_factor_gt 0.0863
_refine_ls_wR_factor_ref 0.1035
_reflns_number_gt 10108
_reflns_number_total 12869
_reflns_threshold_expression >2sigma(I)
_cod_data_source_file ja905065j_si_003.cif
_cod_data_source_block rovis45_0m
_cod_depositor_comments
;
The following automatic conversions were performed:

'_exptl_crystal_density_meas' value 'not determined' was changed to
'?' - the value is perceived as not measured.

Automatic conversion script
Id: cif_fix_values 3008 2015-01-20 13:52:24Z robertas 
;
_cod_database_code 4105230

loop_
_symmetry_equiv_pos_as_xyz
'x, y, z'
'-x+1/2, -y, z+1/2'
'-x, y+1/2, -z+1/2'
'x+1/2, -y+1/2, -z'

loop_
_atom_site_label
_atom_site_type_symbol
_atom_site_fract_x
_atom_site_fract_y
_atom_site_fract_z
_atom_site_U_iso_or_equiv
_atom_site_adp_type
_atom_site_occupancy
_atom_site_symmetry_multiplicity
_atom_site_calc_flag
_atom_site_refinement_flags
C1 C 0.2668(3) 0.9520(2) 0.79630(13) 0.0131(5) Uani 1 1 d .
C2 C 0.2739(3) 0.9780(2) 0.85864(13) 0.0133(5) Uani 1 1 d .
C3 C 0.3808(3) 0.9550(2) 0.89699(13) 0.0140(6) Uani 1 1 d .
C4 C 0.4184(3) 0.86547(19) 0.90243(12) 0.0143(5) Uani 1 1 d .
C5 C 0.4491(3) 1.0242(2) 0.92745(13) 0.0163(6) Uani 1 1 d .
C6 C 0.4291(3) 1.1185(2) 0.91801(14) 0.0212(7) Uani 1 1 d .
H6 H 0.3669 1.1374 0.8924 0.025 Uiso 1 1 calc R
C7 C 0.5006(3) 1.1826(2) 0.94641(16) 0.0254(7) Uani 1 1 d .
H7 H 0.4870 1.2442 0.9391 0.030 Uiso 1 1 calc R
C8 C 0.5938(4) 1.1561(2) 0.98616(15) 0.0276(7) Uani 1 1 d .
H8 H 0.6403 1.1999 1.0059 0.033 Uiso 1 1 calc R
C9 C 0.6161(3) 1.0659(2) 0.99586(15) 0.0247(7) Uani 1 1 d .
H9 H 0.6783 1.0487 1.0220 0.030 Uiso 1 1 calc R
C10 C 0.5458(3) 0.9979(2) 0.96667(14) 0.0178(6) Uani 1 1 d .
C11 C 0.5676(3) 0.9047(2) 0.97651(14) 0.0204(7) Uani 1 1 d .
H11 H 0.6260 0.8881 1.0052 0.025 Uiso 1 1 calc R
C12 C 0.1735(3) 0.9766(2) 0.75544(13) 0.0141(5) Uani 1 1 d .
C13 C 0.0822(3) 1.02660(19) 0.78154(13) 0.0160(6) Uani 1 1 d .
H13 H 0.0206 1.0460 0.7557 0.019 Uiso 1 1 calc R
C14 C 0.1739(3) 1.02475(19) 0.88515(13) 0.0133(5) Uani 1 1 d .
C15 C 0.0779(3) 1.0498(2) 0.84592(13) 0.0146(6) Uani 1 1 d .
C16 C 0.5064(3) 0.8364(2) 0.94553(14) 0.0182(6) Uani 1 1 d .
C17 C -0.0202(3) 1.0975(2) 0.87123(15) 0.0189(6) Uani 1 1 d .
H17 H -0.0818 1.1158 0.8450 0.023 Uiso 1 1 calc R
C18 C -0.0256(3) 1.1172(2) 0.93371(16) 0.0250(7) Uani 1 1 d .
H18 H -0.0904 1.1489 0.9497 0.030 Uiso 1 1 calc R
C19 C 0.0660(3) 1.0898(2) 0.97348(15) 0.0223(7) Uani 1 1 d .
H19 H 0.0607 1.1016 1.0162 0.027 Uiso 1 1 calc R
C20 C 0.1644(3) 1.0454(2) 0.95012(14) 0.0176(6) Uani 1 1 d .
H20 H 0.2254 1.0286 0.9771 0.021 Uiso 1 1 calc R
C21 C 0.6948(3) 0.6855(3) 0.94206(17) 0.0295(8) Uani 1 1 d .
H21A H 0.6980 0.6848 0.8972 0.044 Uiso 1 1 calc R
H21B H 0.7171 0.6268 0.9579 0.044 Uiso 1 1 calc R
H21C H 0.7488 0.7308 0.9578 0.044 Uiso 1 1 calc R
C22 C 0.4290(3) 0.6298(2) 0.93820(17) 0.0285(8) Uani 1 1 d .
H22A H 0.3502 0.6509 0.9476 0.043 Uiso 1 1 calc R
H22B H 0.4417 0.5718 0.9579 0.043 Uiso 1 1 calc R
H22C H 0.4377 0.6235 0.8937 0.043 Uiso 1 1 calc R
C23 C 0.5371(4) 0.7106(3) 1.05557(15) 0.0353(9) Uani 1 1 d .
H23A H 0.5537 0.6499 1.0698 0.053 Uiso 1 1 calc R
H23B H 0.4600 0.7290 1.0701 0.053 Uiso 1 1 calc R
H23C H 0.5962 0.7516 1.0717 0.053 Uiso 1 1 calc R
C24 C 0.0719(3) 1.0386(2) 0.63190(16) 0.0293(8) Uani 1 1 d .
H24A H 0.0765 1.0328 0.5872 0.044 Uiso 1 1 calc R
H24B H 0.1006 1.0975 0.6442 0.044 Uiso 1 1 calc R
H24C H -0.0093 1.0318 0.6450 0.044 Uiso 1 1 calc R
C25 C 0.3102(3) 0.9395(3) 0.62910(15) 0.0284(8) Uani 1 1 d .
H25A H 0.3546 0.9946 0.6355 0.043 Uiso 1 1 calc R
H25B H 0.2976 0.9304 0.5851 0.043 Uiso 1 1 calc R
H25C H 0.3539 0.8888 0.6459 0.043 Uiso 1 1 calc R
C26 C 0.0888(4) 0.8363(2) 0.65746(17) 0.0309(8) Uani 1 1 d .
H26A H 0.1386 0.7882 0.6730 0.046 Uiso 1 1 calc R
H26B H 0.0742 0.8272 0.6136 0.046 Uiso 1 1 calc R
H26C H 0.0146 0.8360 0.6797 0.046 Uiso 1 1 calc R
C27 C 0.3357(3) 0.6739(2) 0.70882(16) 0.0284(8) Uani 1 1 d .
H27A H 0.2769 0.6827 0.6768 0.043 Uiso 1 1 calc R
H27B H 0.3374 0.6109 0.7208 0.043 Uiso 1 1 calc R
H27C H 0.4124 0.6913 0.6931 0.043 Uiso 1 1 calc R
C28 C 0.1950(3) 0.7068(3) 0.79380(16) 0.0313(8) Uani 1 1 d .
H28A H 0.2039 0.6504 0.8161 0.047 Uiso 1 1 calc R
H28B H 0.1334 0.7005 0.7630 0.047 Uiso 1 1 calc R
H28C H 0.1741 0.7542 0.8227 0.047 Uiso 1 1 calc R
C29 C 0.7986(3) 0.7731(2) 0.76480(16) 0.0222(6) Uani 1 1 d .
C30 C 0.7579(3) 0.7587(2) 0.70543(16) 0.0215(7) Uani 1 1 d .
C31 C 0.8513(3) 0.8598(3) 0.78955(16) 0.0263(7) Uani 1 1 d .
H31A H 0.8860 0.8938 0.7552 0.032 Uiso 1 1 calc R
H31B H 0.9144 0.8452 0.8188 0.032 Uiso 1 1 calc R
C32 C 0.7583(3) 0.9197(2) 0.82267(17) 0.0273(8) Uani 1 1 d .
H32A H 0.7481 0.8982 0.8653 0.033 Uiso 1 1 calc R
H32B H 0.7878 0.9818 0.8247 0.033 Uiso 1 1 calc R
C33 C 0.6394(3) 0.9198(2) 0.79048(17) 0.0218(7) Uani 1 1 d .
C34 C 0.6176(3) 0.9175(2) 0.72614(17) 0.0226(7) Uani 1 1 d .
C35 C 0.7115(3) 0.9224(3) 0.67471(17) 0.0284(8) Uani 1 1 d .
H35A H 0.6795 0.9557 0.6393 0.034 Uiso 1 1 calc R
H35B H 0.7802 0.9555 0.6902 0.034 Uiso 1 1 calc R
C36 C 0.7507(3) 0.8280(3) 0.65310(16) 0.0297(8) Uani 1 1 d .
H36A H 0.6951 0.8062 0.6218 0.036 Uiso 1 1 calc R
H36B H 0.8281 0.8329 0.6334 0.036 Uiso 1 1 calc R
Cl1 Cl 0.58105(8) 0.62648(5) 0.78111(4) 0.02654(18) Uani 1 1 d .
H29 H 0.808(3) 0.723(2) 0.7882(15) 0.016(8) Uiso 1 1 d .
H30 H 0.744(3) 0.702(2) 0.6941(14) 0.008(8) Uiso 1 1 d .
H33 H 0.579(4) 0.943(3) 0.8163(18) 0.031(11) Uiso 1 1 d .
H34 H 0.553(3) 0.934(3) 0.7133(17) 0.020(10) Uiso 1 1 d .
N1 N 0.3063(2) 0.72962(17) 0.76306(12) 0.0192(5) Uani 1 1 d .
O1 O 0.36300(18) 0.90532(14) 0.77083(9) 0.0147(4) Uani 1 1 d .
O2 O 0.36511(18) 0.79986(14) 0.86386(9) 0.0153(4) Uani 1 1 d .
P2 P 0.40426(7) 0.80265(5) 0.79022(3) 0.01414(14) Uani 1 1 d .
Rh1 Rh 0.59610(2) 0.784131(15) 0.765111(10) 0.01536(5) Uani 1 1 d .
Si1 Si 0.16475(8) 0.94840(7) 0.66934(4) 0.01831(18) Uani 1 1 d .
Si3 Si 0.53999(8) 0.71334(7) 0.96806(4) 0.01988(17) Uani 1 1 d .

loop_
_atom_site_aniso_label
_atom_site_aniso_U_11
_atom_site_aniso_U_22
_atom_site_aniso_U_33
_atom_site_aniso_U_23
_atom_site_aniso_U_13
_atom_site_aniso_U_12
C1 0.0144(14) 0.0112(13) 0.0137(12) -0.0007(10) 0.0027(10) 0.0007(11)
C2 0.0139(14) 0.0115(13) 0.0145(12) 0.0003(11) -0.0014(11) -0.0008(11)
C3 0.0145(15) 0.0158(13) 0.0119(11) 0.0018(10) -0.0010(10) 0.0023(11)
C4 0.0151(15) 0.0154(13) 0.0124(10) -0.0010(10) 0.0015(11) 0.0001(12)
C5 0.0180(15) 0.0176(14) 0.0131(12) -0.0028(11) 0.0001(11) 0.0029(12)
C6 0.0265(18) 0.0172(14) 0.0200(13) -0.0014(12) -0.0024(13) -0.0004(13)
C7 0.0308(19) 0.0183(16) 0.0270(17) -0.0024(14) -0.0058(14) -0.0010(14)
C8 0.0318(18) 0.0251(16) 0.0258(15) -0.0038(13) -0.0098(16) -0.0101(17)
C9 0.0249(19) 0.0267(17) 0.0224(14) -0.0016(13) -0.0078(13) -0.0015(14)
C10 0.0190(15) 0.0199(15) 0.0144(12) -0.0024(12) -0.0032(11) -0.0012(13)
C11 0.0199(17) 0.0240(16) 0.0175(13) -0.0028(12) -0.0047(12) 0.0029(13)
C12 0.0143(13) 0.0139(13) 0.0141(12) 0.0009(10) -0.0009(10) -0.0024(11)
C13 0.0147(15) 0.0164(13) 0.0170(12) -0.0005(10) -0.0035(11) -0.0023(12)
C14 0.0152(14) 0.0106(13) 0.0140(12) 0.0007(10) 0.0017(10) 0.0005(11)
C15 0.0135(15) 0.0135(13) 0.0168(12) 0.0001(10) 0.0002(11) 0.0010(11)
C16 0.0177(15) 0.0225(16) 0.0143(13) -0.0019(12) -0.0008(11) 0.0047(13)
C17 0.0179(15) 0.0182(15) 0.0207(14) -0.0027(12) -0.0004(12) 0.0064(13)
C18 0.0241(17) 0.0252(17) 0.0257(16) -0.0042(14) -0.0001(14) 0.0111(15)
C19 0.0244(18) 0.0259(16) 0.0167(13) -0.0032(13) 0.0026(12) 0.0054(14)
C20 0.0243(17) 0.0148(14) 0.0135(12) 0.0003(11) -0.0006(12) 0.0025(12)
C21 0.0235(18) 0.0296(19) 0.0353(18) -0.0032(16) -0.0037(15) 0.0087(15)
C22 0.030(2) 0.0220(16) 0.0337(17) 0.0063(15) -0.0029(15) 0.0015(15)
C23 0.054(2) 0.033(2) 0.0187(14) 0.0029(17) -0.0053(16) 0.013(2)
C24 0.033(2) 0.0335(19) 0.0212(15) -0.0009(14) -0.0075(15) 0.0051(16)
C25 0.0240(18) 0.043(2) 0.0182(14) 0.0001(15) 0.0002(13) 0.0011(17)
C26 0.032(2) 0.0287(18) 0.0322(17) -0.0078(15) -0.0031(18) -0.0030(18)
C27 0.0275(19) 0.0284(18) 0.0291(16) -0.0158(16) -0.0046(15) -0.0004(15)
C28 0.0261(18) 0.041(2) 0.0263(15) -0.0042(17) 0.0036(14) -0.0164(18)
C29 0.0191(14) 0.0225(16) 0.0250(14) 0.0016(16) 0.0003(14) 0.0007(13)
C30 0.0151(15) 0.0254(18) 0.0240(15) -0.0064(14) 0.0042(12) 0.0026(13)
C31 0.0194(17) 0.035(2) 0.0240(15) -0.0025(16) -0.0015(13) -0.0033(15)
C32 0.0253(18) 0.0279(18) 0.0287(17) -0.0058(15) 0.0004(15) -0.0063(15)
C33 0.0185(16) 0.0151(15) 0.0316(17) -0.0030(14) 0.0026(14) -0.0039(12)
C34 0.0199(18) 0.0171(14) 0.0307(18) 0.0048(13) -0.0020(14) 0.0018(12)
C35 0.0219(18) 0.035(2) 0.0288(17) 0.0096(16) 0.0030(15) 0.0006(16)
C36 0.0218(18) 0.047(2) 0.0203(15) 0.0007(16) 0.0044(14) -0.0016(17)
Cl1 0.0264(5) 0.0153(3) 0.0379(4) -0.0022(3) 0.0015(4) 0.0022(3)
N1 0.0170(12) 0.0208(13) 0.0197(11) -0.0068(12) 0.0031(11) -0.0041(10)
O1 0.0138(9) 0.0168(10) 0.0134(9) -0.0003(8) 0.0024(8) 0.0046(8)
O2 0.0178(10) 0.0149(10) 0.0133(8) -0.0021(8) -0.0002(8) 0.0005(8)
P2 0.0138(3) 0.0147(3) 0.0139(3) -0.0025(3) 0.0010(3) -0.0004(3)
Rh1 0.01358(10) 0.01395(9) 0.01853(9) -0.00194(9) 0.00099(9) 0.00090(10)
Si1 0.0181(4) 0.0229(4) 0.0139(4) -0.0026(3) -0.0016(3) 0.0001(4)
Si3 0.0232(4) 0.0186(4) 0.0178(4) 0.0012(4) -0.0024(3) 0.0058(4)

loop_
_atom_type_symbol
_atom_type_description
_atom_type_scat_dispersion_real
_atom_type_scat_dispersion_imag
_atom_type_scat_source
C C 0.0033 0.0016 'International Tables Vol C Tables 4.2.6.8 and 6.1.1.4'
H H 0.0000 0.0000 'International Tables Vol C Tables 4.2.6.8 and 6.1.1.4'
N N 0.0061 0.0033 'International Tables Vol C Tables 4.2.6.8 and 6.1.1.4'
O O 0.0106 0.0060 'International Tables Vol C Tables 4.2.6.8 and 6.1.1.4'
Si Si 0.0817 0.0704 'International Tables Vol C Tables 4.2.6.8 and 6.1.1.4'
P P 0.1023 0.0942 'International Tables Vol C Tables 4.2.6.8 and 6.1.1.4'
Cl Cl 0.1484 0.1585 'International Tables Vol C Tables 4.2.6.8 and 6.1.1.4'
Rh Rh -1.1178 0.9187 'International Tables Vol C Tables 4.2.6.8 and 6.1.1.4'

loop_
_geom_angle_atom_site_label_1
_geom_angle_atom_site_label_2
_geom_angle_atom_site_label_3
_geom_angle
C2 C1 O1 117.8(3)
C2 C1 C12 124.5(3)
O1 C1 C12 117.5(2)
C1 C2 C14 117.8(3)
C1 C2 C3 120.7(3)
C14 C2 C3 121.5(2)
C4 C3 C5 118.2(3)
C4 C3 C2 120.4(3)
C5 C3 C2 121.4(3)
C3 C4 O2 118.1(3)
C3 C4 C16 123.6(3)
O2 C4 C16 118.2(3)
C6 C5 C10 118.0(3)
C6 C5 C3 123.0(3)
C10 C5 C3 118.9(3)
C7 C6 C5 120.7(3)
C6 C7 C8 120.8(3)
C9 C8 C7 119.9(3)
C8 C9 C10 121.0(3)
C11 C10 C9 121.5(3)
C11 C10 C5 119.0(3)
C9 C10 C5 119.5(3)
C16 C11 C10 123.2(3)
C13 C12 C1 116.0(3)
C13 C12 Si1 118.1(2)
C1 C12 Si1 125.8(2)
C12 C13 C15 123.0(3)
C15 C14 C20 117.7(3)
C15 C14 C2 119.2(2)
C20 C14 C2 123.1(3)
C17 C15 C14 119.8(3)
C17 C15 C13 121.1(3)
C14 C15 C13 119.1(3)
C11 C16 C4 116.0(3)
C11 C16 Si3 117.8(2)
C4 C16 Si3 126.0(2)
C18 C17 C15 120.8(3)
C17 C18 C19 120.1(3)
C20 C19 C18 120.6(3)
C19 C20 C14 120.9(3)
C30 C29 C31 126.2(3)
C30 C29 Rh1 71.30(19)
C31 C29 Rh1 109.4(2)
C29 C30 C36 126.9(3)
C29 C30 Rh1 73.67(19)
C36 C30 Rh1 105.3(2)
C29 C31 C32 112.3(3)
C33 C32 C31 113.2(3)
C34 C33 C32 127.3(3)
C34 C33 Rh1 71.7(2)
C32 C33 Rh1 108.7(2)
C33 C34 C35 125.9(3)
C33 C34 Rh1 70.0(2)
C35 C34 Rh1 113.6(2)
C36 C35 C34 112.0(3)
C30 C36 C35 113.7(3)
C28 N1 C27 115.2(3)
C28 N1 P2 124.7(2)
C27 N1 P2 119.7(2)
C1 O1 P2 125.26(19)
C4 O2 P2 115.68(17)
O1 P2 O2 101.02(11)
O1 P2 N1 108.82(13)
O2 P2 N1 98.22(12)
O1 P2 Rh1 108.99(8)
O2 P2 Rh1 119.14(8)
N1 P2 Rh1 118.83(10)
C33 Rh1 C34 38.25(13)
C33 Rh1 P2 92.62(10)
C34 Rh1 P2 95.22(10)
C33 Rh1 C30 96.59(14)
C34 Rh1 C30 80.79(13)
P2 Rh1 C30 159.00(9)
C33 Rh1 C29 80.71(13)
C34 Rh1 C29 87.19(13)
P2 Rh1 C29 165.96(9)
C30 Rh1 C29 35.02(12)
C33 Rh1 Cl1 154.96(10)
C34 Rh1 Cl1 165.24(10)
P2 Rh1 Cl1 90.89(3)
C30 Rh1 Cl1 88.71(9)
C29 Rh1 Cl1 90.14(9)
C25 Si1 C24 110.21(17)
C25 Si1 C26 106.13(18)
C24 Si1 C26 108.07(18)
C25 Si1 C12 114.94(15)
C24 Si1 C12 106.95(15)
C26 Si1 C12 110.39(15)
C22 Si3 C23 108.46(19)
C22 Si3 C21 112.20(17)
C23 Si3 C21 107.93(18)
C22 Si3 C16 113.88(15)
C23 Si3 C16 105.61(16)
C21 Si3 C16 108.39(16)

loop_
_geom_bond_atom_site_label_1
_geom_bond_atom_site_label_2
_geom_bond_distance
C1 C2 1.387(4)
C1 O1 1.392(3)
C1 C12 1.411(4)
C2 C14 1.433(4)
C2 C3 1.494(4)
C3 C4 1.385(4)
C3 C5 1.430(4)
C4 O2 1.402(3)
C4 C16 1.417(4)
C5 C6 1.417(4)
C5 C10 1.426(4)
C6 C7 1.378(5)
C7 C8 1.404(5)
C8 C9 1.363(5)
C9 C10 1.417(4)
C10 C11 1.406(4)
C11 C16 1.385(4)
C12 C13 1.380(4)
C12 Si1 1.888(3)
C13 C15 1.418(4)
C14 C15 1.415(4)
C14 C20 1.424(4)
C15 C17 1.414(4)
C16 Si3 1.907(3)
C17 C18 1.367(5)
C18 C19 1.394(5)
C19 C20 1.377(4)
C21 Si3 1.872(4)
C22 Si3 1.863(4)
C23 Si3 1.870(3)
C24 Si1 1.866(4)
C25 Si1 1.852(4)
C26 Si1 1.871(4)
C27 N1 1.457(4)
C28 N1 1.452(4)
C29 C30 1.365(5)
C29 C31 1.500(5)
C29 Rh1 2.282(3)
C30 C36 1.513(5)
C30 Rh1 2.252(3)
C31 C32 1.539(5)
C32 C33 1.503(5)
C33 C34 1.396(5)
C33 Rh1 2.120(3)
C34 C35 1.525(5)
C34 Rh1 2.141(3)
C35 C36 1.525(5)
Cl1 Rh1 2.3455(8)
N1 P2 1.643(3)
O1 P2 1.630(2)
O2 P2 1.634(2)
P2 Rh1 2.2388(9)
